data_4343993
loop_
_publ_author_name
'Kumar, Sushil'
'Mandon, Dominique'

_publ_section_title
;
 Versatile Coordination Mode of a New Pyridine-Based Ditopic Ligand with
 Transition Metals: From Regular Pyridine to Alkyne and Alkenyl Bindings
 and Indolizinium Formation.
;
_journal_issue 15
_journal_name_full 'Inorganic chemistry'
_journal_page_first 7481
_journal_page_last 7491
_journal_paper_doi 10.1021/acs.inorgchem.5b01096
_journal_volume 54
_journal_year 2015
_chemical_formula_moiety
;
        C38 H32 Cl N6 Ni 1+, Cl 1-, C H2 Cl2, 2(H2 O)
;
_chemical_formula_sum 'C39 H38 Cl4 N6 Ni O2'
_chemical_formula_weight 823.26
_chemical_name_systematic
;
 ?
;
_space_group_IT_number 14
_symmetry_cell_setting monoclinic
_symmetry_Int_Tables_number 14
_symmetry_space_group_name_Hall '-P 2yn'
_symmetry_space_group_name_H-M 'P 1 21/n 1'
_atom_sites_solution_hydrogens geom
_atom_sites_solution_primary direct
_atom_sites_solution_secondary difmap
_audit_creation_date 2015-01-23T19:34:04-00:00
_audit_creation_method 'WinGX routine CIF_UPDATE'
_cell_angle_alpha 90
_cell_angle_beta 94.182(5)
_cell_angle_gamma 90
_cell_formula_units_Z 8
_cell_length_a 10.1545(5)
_cell_length_b 35.952(2)
_cell_length_c 20.6480(10)
_cell_measurement_reflns_used 6044
_cell_measurement_temperature 170(2)
_cell_measurement_theta_max 29.0924
_cell_measurement_theta_min 3.3743
_cell_volume 7518.0(7)
_computing_cell_refinement
;
        CrysAlisPro, Agilent Technologies,
        Version 1.171.35.19 (release 27-10-2011 CrysAlis171 .NET)
        (compiled Oct 27 2011,15:02:11)
;
_computing_data_collection
;
        CrysAlisPro, Agilent Technologies,
        Version 1.171.35.19 (release 27-10-2011 CrysAlis171 .NET)
        (compiled Oct 27 2011,15:02:11)
;
_computing_data_reduction
;
        CrysAlisPro, Agilent Technologies,
        Version 1.171.35.19 (release 27-10-2011 CrysAlis171 .NET)
        (compiled Oct 27 2011,15:02:11)
;
_computing_molecular_graphics
;
        ORTEP3 for Windows (Farrugia, 1997)
        MERCURY  (Bruno et al., 2002)
;
_computing_publication_material
;
        WinGX (Farrugia, 1999)
        PLATON (Spek, 1990-2003)
        enCIFer (Allen et al., 2004)
;
_computing_structure_refinement 'SHELXL-97 (Sheldrick, 2008)'
_computing_structure_solution 'SIR-92 (Altomare et al., 1992)'
_diffrn_ambient_temperature 170(2)
_diffrn_detector_area_resol_mean 8.3622
_diffrn_measured_fraction_theta_full 0.95
_diffrn_measured_fraction_theta_max 0.95
_diffrn_measurement_device_type 'Xcalibur, Sapphire2, large Be window'
_diffrn_measurement_method '\w scans'
_diffrn_orient_matrix_UB_11 -0.0244688
_diffrn_orient_matrix_UB_12 0.0042739
_diffrn_orient_matrix_UB_13 -0.0321891
_diffrn_orient_matrix_UB_21 0.0552434
_diffrn_orient_matrix_UB_22 0.0117003
_diffrn_orient_matrix_UB_23 -0.0035763
_diffrn_orient_matrix_UB_31 0.035445
_diffrn_orient_matrix_UB_32 -0.0152934
_diffrn_orient_matrix_UB_33 -0.0117262
_diffrn_radiation_monochromator graphite
_diffrn_radiation_type MoK\a
_diffrn_radiation_wavelength 0.71073
_diffrn_reflns_av_R_equivalents 0.0928
_diffrn_reflns_av_unetI/netI 0.1268
_diffrn_reflns_limit_h_max 8
_diffrn_reflns_limit_h_min -12
_diffrn_reflns_limit_k_max 37
_diffrn_reflns_limit_k_min -44
_diffrn_reflns_limit_l_max 25
_diffrn_reflns_limit_l_min -24
_diffrn_reflns_number 34786
_diffrn_reflns_theta_full 26.37
_diffrn_reflns_theta_max 26.37
_diffrn_reflns_theta_min 3.38
_exptl_absorpt_coefficient_mu 0.845
_exptl_absorpt_correction_T_max 0.936
_exptl_absorpt_correction_T_min 0.847
_exptl_absorpt_correction_type analytical
_exptl_absorpt_process_details
;
CrysAlisPro, Agilent Technologies,
Version 1.171.35.19 (release 27-10-2011 CrysAlis171 .NET)
(compiled Oct 27 2011,15:02:11)
Analytical numeric absorption correction using a multifaceted crystal
model based on expressions derived by R.C. Clark & J.S. Reid.
(Clark, R. C. & Reid, J. S. (1995). Acta Cryst. A51, 887-897)
;
_exptl_crystal_colour yellow
_exptl_crystal_density_diffrn 1.455
_exptl_crystal_density_method 'not measured'
_exptl_crystal_description 'broken prism, axis [1 0 0]'
_exptl_crystal_F_000 3408
_exptl_crystal_recrystallization_method
;
by slow diffusion of hexane into a solution of compound in
dichloromethane at room temperature
;
_exptl_crystal_size_max 0.32
_exptl_crystal_size_mid 0.16
_exptl_crystal_size_min 0.10
_refine_diff_density_max 0.755
_refine_diff_density_min -0.902
_refine_diff_density_rms 0.095
_refine_ls_extinction_method none
_refine_ls_goodness_of_fit_ref 1.021
_refine_ls_hydrogen_treatment mixed
_refine_ls_matrix_type full
_refine_ls_number_parameters 958
_refine_ls_number_reflns 14628
_refine_ls_number_restraints 12
_refine_ls_restrained_S_all 1.021
_refine_ls_R_factor_all 0.1263
_refine_ls_R_factor_gt 0.0715
_refine_ls_shift/su_max 0.001
_refine_ls_shift/su_mean 0
_refine_ls_structure_factor_coef Fsqd
_refine_ls_weighting_details 'calc w=1/[\s^2^(Fo^2^)+(0.0700P)^2^+3.9661P] where P=(Fo^2^+2Fc^2^)/3'
_refine_ls_weighting_scheme calc
_refine_ls_wR_factor_gt 0.1567
_refine_ls_wR_factor_ref 0.1905
_reflns_number_gt 8829
_reflns_number_total 14628
_reflns_threshold_expression >2\s(I)
_cod_data_source_file ic5b01096_si_003.cif
_cod_data_source_block sk-10a
_cod_depositor_comments 'Adding full bibliography for 4343989--4343994.cif.'
_cod_original_cell_volume 7517.9(7)
_cod_original_sg_symbol_Hall -P2yn
_cod_original_sg_symbol_H-M P21/n
_cod_database_code 4343993

loop_
_symmetry_equiv_pos_as_xyz
'x, y, z'
'-x+1/2, y+1/2, -z+1/2'
'-x, -y, -z'
'x-1/2, -y-1/2, z-1/2'

loop_
_atom_site_label
_atom_site_type_symbol
_atom_site_fract_x
_atom_site_fract_y
_atom_site_fract_z
_atom_site_U_iso_or_equiv
_atom_site_adp_type
_atom_site_occupancy
_atom_site_symmetry_multiplicity
_atom_site_calc_flag
_atom_site_refinement_flags
_atom_site_disorder_assembly
_atom_site_disorder_group
C1 C 0.4913(4) 0.30982(14) 0.0778(2) 0.0280(11) Uani 1 1 d . . .
C2 C 0.5827(4) 0.33277(15) 0.0357(2) 0.0321(12) Uani 1 1 d . . .
H1A H 0.5313 0.3392 -0.0054 0.039 Uiso 1 1 calc R . .
H1B H 0.6039 0.3564 0.0588 0.039 Uiso 1 1 calc R . .
C3 C 0.7100(5) 0.31577(14) 0.0185(2) 0.0292(11) Uani 1 1 d . . .
C4 C 0.7767(5) 0.33509(16) -0.0268(3) 0.0416(14) Uani 1 1 d . . .
H4 H 0.7335 0.3549 -0.0501 0.05 Uiso 1 1 calc R . .
C5 C 0.9049(5) 0.32610(18) -0.0388(3) 0.0490(15) Uani 1 1 d . . .
H5 H 0.9504 0.3393 -0.0702 0.059 Uiso 1 1 calc R . .
C6 C 0.9642(5) 0.29739(17) -0.0040(3) 0.0434(14) Uani 1 1 d . . .
H6 H 1.0539 0.2913 -0.0091 0.052 Uiso 1 1 calc R . .
C7 C 0.8929(5) 0.27737(15) 0.0383(2) 0.0358(12) Uani 1 1 d . . .
H7 H 0.9342 0.2569 0.0607 0.043 Uiso 1 1 calc R . .
C8 C 0.4044(5) 0.28450(15) 0.0327(2) 0.0332(12) Uani 1 1 d . . .
H8A H 0.346 0.3006 0.0042 0.04 Uiso 1 1 calc R . .
H8B H 0.4628 0.2709 0.0045 0.04 Uiso 1 1 calc R . .
C9 C 0.3199(5) 0.25661(16) 0.0635(2) 0.0343(12) Uani 1 1 d . . .
C10 C 0.2928(5) 0.22239(18) 0.0346(3) 0.0526(16) Uani 1 1 d . . .
H10 H 0.328 0.2165 -0.0056 0.063 Uiso 1 1 calc R . .
C11 C 0.2160(6) 0.1971(2) 0.0635(3) 0.0637(19) Uani 1 1 d . . .
H11 H 0.1988 0.1735 0.0442 0.076 Uiso 1 1 calc R . .
C12 C 0.1637(6) 0.20627(19) 0.1210(3) 0.0576(18) Uani 1 1 d . . .
H12 H 0.1086 0.1894 0.1419 0.069 Uiso 1 1 calc R . .
C13 C 0.1936(5) 0.24034(18) 0.1468(3) 0.0488(15) Uani 1 1 d . . .
H13 H 0.1573 0.2467 0.1865 0.059 Uiso 1 1 calc R . .
C14 C 0.4161(4) 0.33828(14) 0.1143(2) 0.0260(11) Uani 1 1 d . . .
C15 C 0.3273(4) 0.36492(15) 0.0929(3) 0.0342(12) Uani 1 1 d . . .
H15 H 0.2945 0.3655 0.0486 0.041 Uiso 1 1 calc R . .
C16 C 0.2854(5) 0.39098(15) 0.1361(3) 0.0390(13) Uani 1 1 d . . .
H16 H 0.2264 0.4103 0.1217 0.047 Uiso 1 1 calc R . .
C17 C 0.3314(5) 0.38847(15) 0.2016(3) 0.0376(13) Uani 1 1 d . . .
H17 H 0.3016 0.4057 0.2321 0.045 Uiso 1 1 calc R . .
C18 C 0.4191(5) 0.36120(15) 0.2217(3) 0.0358(12) Uani 1 1 d . . .
H18 H 0.4504 0.3595 0.2661 0.043 Uiso 1 1 calc R . .
C19 C 0.5745(4) 0.29071(13) 0.1309(2) 0.0235(10) Uani 1 1 d . . .
C20 C 0.5580(4) 0.30680(14) 0.1881(2) 0.0261(11) Uani 1 1 d . . .
C21 C 0.6239(4) 0.29967(13) 0.2541(2) 0.0254(10) Uani 1 1 d . . .
C22 C 0.7083(5) 0.26398(14) 0.2516(2) 0.0310(11) Uani 1 1 d . . .
H22A H 0.775 0.2678 0.2195 0.037 Uiso 1 1 calc R . .
H22B H 0.7564 0.2604 0.2946 0.037 Uiso 1 1 calc R . .
C23 C 0.6327(5) 0.22907(14) 0.2340(2) 0.0314(12) Uani 1 1 d . . .
C24 C 0.5859(6) 0.20658(16) 0.2810(3) 0.0441(14) Uani 1 1 d . . .
H24 H 0.6054 0.2122 0.3256 0.053 Uiso 1 1 calc R . .
C25 C 0.5105(6) 0.17586(16) 0.2631(3) 0.0513(16) Uani 1 1 d . . .
H25 H 0.4778 0.1601 0.2951 0.062 Uiso 1 1 calc R . .
C26 C 0.4833(6) 0.16840(16) 0.1978(3) 0.0461(15) Uani 1 1 d . . .
H26 H 0.4299 0.1478 0.184 0.055 Uiso 1 1 calc R . .
C27 C 0.5348(5) 0.19142(15) 0.1536(3) 0.0362(12) Uani 1 1 d . . .
H27 H 0.5189 0.1858 0.1087 0.043 Uiso 1 1 calc R . .
C28 C 0.7197(5) 0.33224(14) 0.2751(2) 0.0317(12) Uani 1 1 d . . .
H28A H 0.6668 0.3542 0.2859 0.038 Uiso 1 1 calc R . .
H28B H 0.7735 0.3248 0.3149 0.038 Uiso 1 1 calc R . .
C29 C 0.8101(5) 0.34292(14) 0.2239(2) 0.0311(12) Uani 1 1 d . . .
C30 C 0.9352(5) 0.32714(16) 0.2216(3) 0.0438(14) Uani 1 1 d . . .
H30 H 0.9678 0.3099 0.2537 0.053 Uiso 1 1 calc R . .
C31 C 1.0104(5) 0.33741(18) 0.1712(3) 0.0518(16) Uani 1 1 d . . .
H31 H 1.0953 0.3268 0.1677 0.062 Uiso 1 1 calc R . .
C32 C 0.9618(6) 0.36296(18) 0.1262(3) 0.0487(16) Uani 1 1 d . . .
H32 H 1.0117 0.3702 0.0911 0.058 Uiso 1 1 calc R . .
C33 C 0.8390(5) 0.37772(16) 0.1333(3) 0.0437(14) Uani 1 1 d . . .
H33 H 0.8061 0.3956 0.1023 0.052 Uiso 1 1 calc R . .
C34 C 0.5227(5) 0.29347(14) 0.3047(2) 0.0297(11) Uani 1 1 d . . .
C35 C 0.3976(5) 0.28018(16) 0.2865(2) 0.0382(13) Uani 1 1 d . . .
H35 H 0.3721 0.2757 0.242 0.046 Uiso 1 1 calc R . .
C36 C 0.3104(6) 0.27345(18) 0.3330(3) 0.0491(16) Uani 1 1 d . . .
H36 H 0.2236 0.2647 0.3211 0.059 Uiso 1 1 calc R . .
C37 C 0.3517(6) 0.27962(18) 0.3971(3) 0.0501(16) Uani 1 1 d . . .
H37 H 0.2942 0.275 0.4305 0.06 Uiso 1 1 calc R . .
C38 C 0.4765(6) 0.29253(17) 0.4119(3) 0.0487(15) Uani 1 1 d . . .
H38 H 0.5034 0.2968 0.4563 0.058 Uiso 1 1 calc R . .
N1 N 0.7646(4) 0.28574(12) 0.04927(19) 0.0307(10) Uani 1 1 d . . .
N2 N 0.2710(4) 0.26573(13) 0.1202(2) 0.0406(11) Uani 1 1 d . . .
N3 N 0.4612(3) 0.33669(11) 0.17786(18) 0.0272(9) Uani 1 1 d . . .
N4 N 0.6070(4) 0.22163(12) 0.17044(19) 0.0321(10) Uani 1 1 d . . .
N5 N 0.5643(4) 0.29962(13) 0.3674(2) 0.0407(11) Uani 1 1 d . . .
N6 N 0.7623(4) 0.36855(13) 0.1811(2) 0.0385(11) Uani 1 1 d . . .
Cl1 Cl 0.78086(13) 0.20107(4) 0.06901(6) 0.0413(3) Uani 1 1 d . . .
Ni1 Ni 0.68137(6) 0.251876(18) 0.10670(3) 0.02744(17) Uani 1 1 d . . .
C41 C 0.7932(4) 0.55112(13) 0.2360(2) 0.0269(11) Uani 1 1 d . . .
C42 C 0.8949(4) 0.56125(14) 0.1854(2) 0.0301(11) Uani 1 1 d . . .
H42A H 0.9068 0.539 0.1582 0.036 Uiso 1 1 calc R . .
H42B H 0.855 0.5809 0.1566 0.036 Uiso 1 1 calc R . .
C43 C 1.0285(4) 0.57433(13) 0.2106(2) 0.0281(11) Uani 1 1 d . . .
C44 C 1.1100(5) 0.58650(15) 0.1634(3) 0.0381(13) Uani 1 1 d . . .
H44 H 1.0758 0.5883 0.1194 0.046 Uiso 1 1 calc R . .
C45 C 1.2381(5) 0.59577(16) 0.1798(3) 0.0438(15) Uani 1 1 d . . .
H45 H 1.294 0.604 0.1477 0.053 Uiso 1 1 calc R . .
C46 C 1.2848(5) 0.59303(16) 0.2436(3) 0.0462(15) Uani 1 1 d . . .
H46 H 1.374 0.5991 0.2563 0.055 Uiso 1 1 calc R . .
C47 C 1.2024(5) 0.58152(15) 0.2882(3) 0.0376(13) Uani 1 1 d . . .
H47 H 1.2365 0.5797 0.3322 0.045 Uiso 1 1 calc R . .
C48 C 0.7244(5) 0.58679(14) 0.2575(2) 0.0301(11) Uani 1 1 d . . .
H48A H 0.7932 0.6056 0.2689 0.036 Uiso 1 1 calc R . .
H48B H 0.6688 0.5965 0.2199 0.036 Uiso 1 1 calc R . .
C49 C 0.6398(4) 0.58300(15) 0.3136(2) 0.0303(12) Uani 1 1 d . . .
C50 C 0.6208(5) 0.61337(15) 0.3537(2) 0.0363(13) Uani 1 1 d . . .
H50 H 0.6654 0.6362 0.3472 0.044 Uiso 1 1 calc R . .
C51 C 0.5372(5) 0.61015(18) 0.4028(3) 0.0479(15) Uani 1 1 d . . .
H51 H 0.5225 0.6307 0.4303 0.057 Uiso 1 1 calc R . .
C52 C 0.4752(5) 0.57670(18) 0.4114(3) 0.0454(15) Uani 1 1 d . . .
H52 H 0.4158 0.5737 0.4445 0.054 Uiso 1 1 calc R . .
C53 C 0.5013(5) 0.54764(17) 0.3709(3) 0.0419(14) Uani 1 1 d . . .
H53 H 0.4606 0.5244 0.3782 0.05 Uiso 1 1 calc R . .
C54 C 0.7014(4) 0.52281(14) 0.2034(2) 0.0272(11) Uani 1 1 d . . .
C55 C 0.6097(5) 0.52567(16) 0.1522(2) 0.0342(12) Uani 1 1 d . . .
H55 H 0.5852 0.5493 0.1347 0.041 Uiso 1 1 calc R . .
C56 C 0.5525(5) 0.49341(17) 0.1261(2) 0.0390(13) Uani 1 1 d . . .
H56 H 0.4889 0.4949 0.0901 0.047 Uiso 1 1 calc R . .
C57 C 0.5876(5) 0.45939(16) 0.1524(2) 0.0340(12) Uani 1 1 d . . .
H57 H 0.5491 0.4373 0.1341 0.041 Uiso 1 1 calc R . .
C58 C 0.6777(5) 0.45717(15) 0.2048(2) 0.0332(12) Uani 1 1 d . . .
H58 H 0.7008 0.4337 0.2234 0.04 Uiso 1 1 calc R . .
C59 C 0.8658(4) 0.52946(13) 0.2897(2) 0.0245(10) Uani 1 1 d . . .
C60 C 0.8317(4) 0.49331(14) 0.2852(2) 0.0259(11) Uani 1 1 d . . .
C61 C 0.8819(4) 0.46025(14) 0.3230(2) 0.0295(11) Uani 1 1 d . . .
C62 C 0.9696(5) 0.47465(15) 0.3828(2) 0.0350(12) Uani 1 1 d . . .
H62A H 1.0076 0.4531 0.4074 0.042 Uiso 1 1 calc R . .
H62B H 1.0437 0.4893 0.3673 0.042 Uiso 1 1 calc R . .
C63 C 0.8958(5) 0.49824(16) 0.4272(2) 0.0357(13) Uani 1 1 d . . .
C64 C 0.8341(5) 0.48250(17) 0.4787(3) 0.0430(14) Uani 1 1 d . . .
H64 H 0.8425 0.4566 0.4873 0.052 Uiso 1 1 calc R . .
C65 C 0.7614(6) 0.5043(2) 0.5171(3) 0.0543(18) Uani 1 1 d . . .
H65 H 0.7184 0.4936 0.5519 0.065 Uiso 1 1 calc R . .
C66 C 0.7510(5) 0.5420(2) 0.5047(3) 0.0522(17) Uani 1 1 d . . .
H66 H 0.6998 0.5575 0.5304 0.063 Uiso 1 1 calc R . .
C67 C 0.8171(5) 0.55672(16) 0.4541(2) 0.0352(12) Uani 1 1 d . . .
H67 H 0.8122 0.5827 0.446 0.042 Uiso 1 1 calc R . .
C68 C 0.9708(5) 0.43435(14) 0.2826(3) 0.0370(13) Uani 1 1 d . . .
H68A H 1.0248 0.4181 0.3128 0.044 Uiso 1 1 calc R . .
H68B H 0.9131 0.4182 0.254 0.044 Uiso 1 1 calc R . .
C69 C 1.0616(5) 0.45627(15) 0.2414(3) 0.0465(16) Uani 1 1 d . . .
C70 C 1.0284(6) 0.46337(17) 0.1761(3) 0.0542(17) Uani 1 1 d . . .
H70 H 0.9487 0.4536 0.1561 0.065 Uiso 1 1 calc R . .
C71 C 1.1087(7) 0.48421(19) 0.1406(4) 0.072(2) Uani 1 1 d . . .
H71 H 1.0858 0.4894 0.0961 0.086 Uiso 1 1 calc R . .
C72 C 1.2218(8) 0.4972(2) 0.1705(4) 0.071(2) Uani 1 1 d . . .
H72 H 1.2787 0.5121 0.1469 0.085 Uiso 1 1 calc R . .
C73 C 1.2557(6) 0.48920(19) 0.2334(5) 0.069(2) Uani 1 1 d . . .
H73 H 1.3376 0.4982 0.2524 0.083 Uiso 1 1 calc R . .
C74 C 0.7716(5) 0.43759(14) 0.3518(2) 0.0304(11) Uani 1 1 d . . .
C75 C 0.6431(5) 0.45083(15) 0.3522(2) 0.0351(12) Uani 1 1 d . . .
H75 H 0.6188 0.474 0.3325 0.042 Uiso 1 1 calc R . .
C76 C 0.5519(5) 0.42961(17) 0.3817(3) 0.0433(14) Uani 1 1 d . . .
H76 H 0.4631 0.4379 0.382 0.052 Uiso 1 1 calc R . .
C77 C 0.5891(6) 0.39634(16) 0.4107(3) 0.0443(15) Uani 1 1 d . . .
H77 H 0.5271 0.3813 0.4311 0.053 Uiso 1 1 calc R . .
C78 C 0.7189(6) 0.38557(16) 0.4093(3) 0.0436(14) Uani 1 1 d . . .
H78 H 0.7456 0.363 0.4302 0.052 Uiso 1 1 calc R . .
N7 N 1.0731(4) 0.57231(11) 0.27366(19) 0.0282(9) Uani 1 1 d . . .
N8 N 0.5809(4) 0.55004(12) 0.3217(2) 0.0339(10) Uani 1 1 d . . .
N9 N 0.7339(3) 0.48868(11) 0.23013(18) 0.0263(9) Uani 1 1 d . . .
N10 N 0.8878(4) 0.53518(12) 0.41608(18) 0.0295(9) Uani 1 1 d . . .
N11 N 1.1751(5) 0.46813(15) 0.2721(3) 0.0638(16) Uani 1 1 d . . .
N12 N 0.8104(4) 0.40527(12) 0.3797(2) 0.0379(11) Uani 1 1 d . . .
Cl2 Cl 1.08041(13) 0.59586(4) 0.41928(6) 0.0410(3) Uani 1 1 d . . .
Ni2 Ni 0.97700(6) 0.556311(18) 0.34697(3) 0.02709(17) Uani 1 1 d . . .
Cl3A Cl 0.1787(2) 0.55134(8) -0.00020(12) 0.0686(7) Uiso 0.8 1 d P A 1
Cl3B Cl 0.1575(10) 0.5432(3) -0.0224(5) 0.0686(7) Uiso 0.2 1 d P B 2
Cl4 Cl 0.79252(13) 0.64617(4) 0.08545(7) 0.0458(4) Uani 1 1 d . . .
C39 C 0.5413(8) 0.6901(2) 0.1689(4) 0.088(2) Uani 1 1 d . . .
H77A H 0.6265 0.6811 0.1543 0.105 Uiso 1 1 calc R . .
H77B H 0.4723 0.6719 0.1542 0.105 Uiso 1 1 calc R . .
Cl5 Cl 0.5518(2) 0.69239(7) 0.25329(12) 0.1043(8) Uani 1 1 d . . .
Cl6 Cl 0.50381(18) 0.73301(6) 0.13336(9) 0.0783(6) Uani 1 1 d . . .
C40 C 0.3959(7) 0.8572(2) 0.0518(3) 0.068(2) Uani 1 1 d . . .
H78A H 0.3473 0.8484 0.0114 0.081 Uiso 1 1 calc R . .
H78B H 0.4561 0.8774 0.0403 0.081 Uiso 1 1 calc R . .
Cl7 Cl 0.48779(17) 0.82048(6) 0.08814(10) 0.0756(5) Uani 1 1 d . . .
Cl8 Cl 0.28186(18) 0.87447(6) 0.10643(12) 0.0860(6) Uani 1 1 d . . .
O1A O 0.4658(5) 0.57417(16) -0.0047(2) 0.0489(13) Uiso 0.8 1 d PD C 1
O1B O 0.3808(19) 0.5583(6) 0.0108(10) 0.054(5) Uiso 0.2 1 d P D 2
H1V H 0.449(7) 0.5847(19) -0.039(2) 0.081 Uiso 0.8 1 d PD E 1
H1W H 0.522(6) 0.5580(16) -0.005(3) 0.081 Uiso 0.8 1 d PD F 1
O2 O 0.5170(4) 0.61294(12) 0.10842(18) 0.0455(10) Uani 1 1 d D . .
H2V H 0.492(5) 0.6016(17) 0.0740(19) 0.068 Uiso 1 1 d D . .
H2W H 0.591(3) 0.6215(17) 0.101(3) 0.068 Uiso 1 1 d D . .
O3 O 0.8850(4) 0.58229(14) -0.0063(2) 0.0596(12) Uani 1 1 d D . .
H3V H 0.875(6) 0.5990(16) 0.022(3) 0.089 Uiso 1 1 d D . .
H3W H 0.966(3) 0.5765(19) 0.003(3) 0.089 Uiso 1 1 d D . .
O4 O 0.3156(4) 0.47034(16) 0.0089(3) 0.0680(13) Uani 1 1 d D . .
H4V H 0.262(6) 0.4528(13) 0.010(4) 0.102 Uiso 1 1 d D . .
H4W H 0.273(6) 0.4895(12) -0.003(4) 0.102 Uiso 1 1 d D . .

loop_
_atom_site_aniso_label
_atom_site_aniso_U_11
_atom_site_aniso_U_22
_atom_site_aniso_U_33
_atom_site_aniso_U_23
_atom_site_aniso_U_13
_atom_site_aniso_U_12
C1 0.032(2) 0.031(3) 0.022(2) 0.003(2) 0.005(2) 0.004(2)
C2 0.036(3) 0.035(3) 0.026(3) 0.003(2) 0.009(2) 0.001(2)
C3 0.037(3) 0.026(3) 0.024(2) 0.004(2) 0.001(2) -0.003(2)
C4 0.047(3) 0.035(4) 0.044(3) 0.008(3) 0.014(3) 0.005(2)
C5 0.054(3) 0.049(4) 0.047(4) 0.000(3) 0.019(3) -0.009(3)
C6 0.040(3) 0.043(4) 0.049(3) -0.007(3) 0.013(3) -0.006(3)
C7 0.035(3) 0.036(3) 0.037(3) -0.003(2) 0.007(2) 0.002(2)
C8 0.037(3) 0.033(3) 0.029(3) -0.003(2) -0.001(2) 0.004(2)
C9 0.028(3) 0.041(4) 0.033(3) -0.002(2) -0.002(2) -0.004(2)
C10 0.054(4) 0.052(4) 0.053(4) -0.017(3) 0.013(3) -0.014(3)
C11 0.061(4) 0.059(5) 0.072(5) -0.020(4) 0.014(4) -0.021(3)
C12 0.046(3) 0.056(5) 0.070(4) 0.001(4) 0.003(3) -0.019(3)
C13 0.052(3) 0.050(4) 0.046(3) -0.005(3) 0.015(3) -0.018(3)
C14 0.030(2) 0.024(3) 0.024(2) 0.005(2) 0.001(2) -0.004(2)
C15 0.031(3) 0.036(3) 0.035(3) 0.004(2) -0.001(2) 0.002(2)
C16 0.036(3) 0.027(3) 0.055(4) 0.005(3) 0.007(3) 0.004(2)
C17 0.035(3) 0.031(3) 0.048(3) -0.007(3) 0.011(3) 0.005(2)
C18 0.045(3) 0.028(3) 0.034(3) -0.001(2) 0.005(3) 0.000(2)
C19 0.026(2) 0.021(3) 0.024(2) 0.007(2) 0.004(2) -0.0036(19)
C20 0.027(2) 0.024(3) 0.028(3) 0.000(2) 0.003(2) -0.001(2)
C21 0.030(2) 0.024(3) 0.022(2) -0.002(2) -0.002(2) -0.001(2)
C22 0.038(3) 0.028(3) 0.026(3) 0.004(2) -0.001(2) 0.002(2)
C23 0.040(3) 0.025(3) 0.029(3) 0.001(2) 0.004(2) 0.002(2)
C24 0.074(4) 0.029(4) 0.030(3) 0.002(2) 0.009(3) -0.003(3)
C25 0.082(4) 0.022(3) 0.054(4) 0.008(3) 0.026(3) -0.005(3)
C26 0.062(4) 0.024(3) 0.054(4) -0.010(3) 0.015(3) -0.010(3)
C27 0.045(3) 0.029(3) 0.036(3) -0.005(2) 0.006(3) -0.001(2)
C28 0.040(3) 0.027(3) 0.028(3) -0.005(2) 0.000(2) -0.005(2)
C29 0.038(3) 0.022(3) 0.033(3) -0.005(2) 0.004(2) -0.006(2)
C30 0.040(3) 0.041(4) 0.051(4) 0.002(3) 0.002(3) -0.006(3)
C31 0.039(3) 0.055(5) 0.063(4) -0.015(3) 0.012(3) -0.009(3)
C32 0.053(4) 0.047(4) 0.048(4) -0.005(3) 0.017(3) -0.019(3)
C33 0.058(4) 0.034(4) 0.039(3) 0.001(3) -0.002(3) -0.013(3)
C34 0.042(3) 0.023(3) 0.023(2) 0.004(2) 0.002(2) 0.004(2)
C35 0.042(3) 0.045(4) 0.028(3) 0.002(2) 0.003(3) -0.004(3)
C36 0.046(3) 0.062(5) 0.040(3) 0.008(3) 0.010(3) -0.003(3)
C37 0.062(4) 0.051(4) 0.041(3) 0.010(3) 0.027(3) 0.007(3)
C38 0.075(4) 0.046(4) 0.027(3) 0.004(3) 0.010(3) 0.000(3)
N1 0.032(2) 0.035(3) 0.026(2) -0.0001(19) 0.0065(19) -0.0019(18)
N2 0.046(3) 0.042(3) 0.035(3) -0.005(2) 0.005(2) -0.009(2)
N3 0.030(2) 0.023(2) 0.029(2) 0.0013(18) 0.0065(19) 0.0018(17)
N4 0.037(2) 0.027(3) 0.032(2) 0.0002(19) 0.006(2) -0.0001(19)
N5 0.058(3) 0.035(3) 0.029(2) 0.002(2) 0.007(2) -0.002(2)
N6 0.044(2) 0.033(3) 0.040(3) 0.001(2) 0.005(2) -0.006(2)
Cl1 0.0572(8) 0.0277(8) 0.0411(7) 0.0009(6) 0.0173(7) 0.0082(6)
Ni1 0.0346(3) 0.0230(4) 0.0252(3) 0.0009(3) 0.0057(3) 0.0016(3)
C41 0.034(3) 0.020(3) 0.026(3) 0.002(2) 0.002(2) 0.004(2)
C42 0.035(3) 0.030(3) 0.025(2) 0.005(2) 0.006(2) -0.001(2)
C43 0.030(3) 0.020(3) 0.034(3) 0.000(2) 0.004(2) 0.002(2)
C44 0.039(3) 0.039(4) 0.037(3) 0.007(3) 0.011(3) 0.001(2)
C45 0.040(3) 0.039(4) 0.055(4) 0.009(3) 0.022(3) 0.001(2)
C46 0.030(3) 0.041(4) 0.068(4) 0.006(3) 0.011(3) -0.001(2)
C47 0.029(3) 0.038(4) 0.046(3) 0.009(3) -0.001(3) 0.001(2)
C48 0.033(3) 0.026(3) 0.032(3) 0.004(2) -0.001(2) 0.001(2)
C49 0.025(2) 0.036(3) 0.030(3) 0.003(2) -0.001(2) 0.005(2)
C50 0.039(3) 0.028(3) 0.042(3) -0.007(2) 0.003(3) 0.004(2)
C51 0.052(3) 0.051(4) 0.041(3) -0.011(3) 0.003(3) 0.016(3)
C52 0.044(3) 0.058(4) 0.036(3) -0.002(3) 0.014(3) 0.010(3)
C53 0.040(3) 0.039(4) 0.048(3) 0.002(3) 0.007(3) -0.003(2)
C54 0.031(3) 0.024(3) 0.028(3) -0.002(2) 0.007(2) 0.000(2)
C55 0.034(3) 0.036(3) 0.032(3) 0.002(2) -0.003(3) 0.000(2)
C56 0.037(3) 0.053(4) 0.027(3) -0.003(3) 0.001(2) -0.002(3)
C57 0.039(3) 0.038(4) 0.024(3) -0.005(2) -0.001(2) -0.011(2)
C58 0.037(3) 0.027(3) 0.036(3) -0.005(2) 0.011(3) -0.006(2)
C59 0.026(2) 0.024(3) 0.024(2) 0.003(2) 0.006(2) 0.0050(19)
C60 0.030(2) 0.025(3) 0.023(2) 0.003(2) 0.008(2) 0.000(2)
C61 0.033(3) 0.023(3) 0.032(3) 0.004(2) -0.001(2) -0.001(2)
C62 0.034(3) 0.027(3) 0.043(3) 0.013(2) -0.006(3) -0.002(2)
C63 0.034(3) 0.045(4) 0.026(3) 0.004(2) -0.011(2) -0.011(2)
C64 0.053(3) 0.041(4) 0.033(3) 0.011(3) -0.009(3) -0.022(3)
C65 0.055(4) 0.080(6) 0.028(3) 0.007(3) 0.000(3) -0.029(3)
C66 0.041(3) 0.084(6) 0.032(3) -0.005(3) 0.004(3) -0.008(3)
C67 0.037(3) 0.039(4) 0.029(3) -0.005(2) -0.005(2) -0.005(2)
C68 0.035(3) 0.021(3) 0.055(3) -0.003(2) 0.004(3) 0.003(2)
C69 0.037(3) 0.024(3) 0.081(5) -0.015(3) 0.021(3) 0.003(2)
C70 0.067(4) 0.037(4) 0.063(4) 0.007(3) 0.033(4) 0.013(3)
C71 0.087(5) 0.036(4) 0.100(6) -0.002(4) 0.052(5) 0.010(4)
C72 0.074(5) 0.049(5) 0.095(6) -0.015(4) 0.044(5) 0.000(4)
C73 0.052(4) 0.037(4) 0.123(7) -0.027(4) 0.033(5) -0.003(3)
C74 0.039(3) 0.026(3) 0.025(3) 0.001(2) -0.001(2) -0.006(2)
C75 0.038(3) 0.032(3) 0.035(3) 0.003(2) 0.005(3) -0.003(2)
C76 0.048(3) 0.046(4) 0.038(3) -0.006(3) 0.013(3) -0.007(3)
C77 0.067(4) 0.032(4) 0.036(3) -0.006(3) 0.023(3) -0.020(3)
C78 0.069(4) 0.029(3) 0.033(3) 0.002(2) 0.004(3) -0.011(3)
N7 0.032(2) 0.021(2) 0.032(2) 0.0010(18) 0.0032(19) 0.0034(17)
N8 0.034(2) 0.035(3) 0.033(2) -0.003(2) 0.005(2) 0.0030(19)
N9 0.029(2) 0.024(3) 0.026(2) -0.0020(18) 0.0048(18) -0.0013(17)
N10 0.035(2) 0.027(3) 0.026(2) -0.0004(18) -0.0057(19) -0.0039(18)
N11 0.049(3) 0.038(3) 0.108(5) -0.014(3) 0.027(3) -0.002(2)
N12 0.055(3) 0.022(3) 0.036(2) -0.002(2) 0.001(2) -0.005(2)
Cl2 0.0539(8) 0.0346(8) 0.0335(7) 0.0002(6) -0.0036(6) -0.0131(6)
Ni2 0.0306(3) 0.0234(4) 0.0270(3) 0.0021(3) 0.0010(3) -0.0026(3)
Cl4 0.0443(7) 0.0489(10) 0.0449(8) -0.0005(7) 0.0066(7) -0.0026(6)
C39 0.102(6) 0.061(6) 0.103(6) -0.028(5) 0.026(5) 0.003(4)
Cl5 0.1158(17) 0.101(2) 0.0998(17) 0.0392(14) 0.0326(14) 0.0005(14)
Cl6 0.0773(12) 0.1016(18) 0.0564(11) 0.0004(10) 0.0081(10) 0.0162(11)
C40 0.077(4) 0.060(5) 0.066(5) 0.012(4) 0.000(4) 0.003(4)
Cl7 0.0663(10) 0.0677(14) 0.0920(14) 0.0026(11) 0.0016(10) 0.0103(9)
Cl8 0.0766(12) 0.0576(13) 0.1251(18) -0.0126(12) 0.0167(12) 0.0031(9)
O2 0.045(2) 0.049(3) 0.043(2) -0.003(2) 0.010(2) -0.0018(19)
O3 0.060(3) 0.058(3) 0.062(3) -0.004(2) 0.008(2) 0.009(2)
O4 0.057(3) 0.071(4) 0.076(3) -0.014(3) 0.006(3) -0.005(2)

loop_
_atom_type_symbol
_atom_type_description
_atom_type_scat_dispersion_real
_atom_type_scat_dispersion_imag
_atom_type_scat_source
C C 0.0033 0 'International Tables Vol C Tables 4.2.6.8 and 6.1.1.4'
H H 0 0 'International Tables Vol C Tables 4.2.6.8 and 6.1.1.4'
N N 0.0061 0 'International Tables Vol C Tables 4.2.6.8 and 6.1.1.4'
Cl Cl 0.1484 0 'International Tables Vol C Tables 4.2.6.8 and 6.1.1.4'
Ni Ni 0.3393 0 'International Tables Vol C Tables 4.2.6.8 and 6.1.1.4'
O O 0.0106 0 'International Tables Vol C Tables 4.2.6.8 and 6.1.1.4'

loop_
_exptl_crystal_face_index_h
_exptl_crystal_face_index_k
_exptl_crystal_face_index_l
_exptl_crystal_face_perp_dist
2 -22 25 0.0445
13 15 5 0.1164
0 -42 -16 0.0623
-11 23 -12 0.1433
-13 -2 14 0.1387
9 -1 21 0.0956
-1 -46 12 0.0419
1 22 26 0.0561
-2 -45 -12 0.07
3 45 12 0.0834
-10 35 10 0.13
-12 -25 -6 0.133
12 20 8 0.1165
-1 -23 -26 0.0571
3 22 -26 0.0509
-3 -22 26 0.0509
0 37 -20 0.056

loop_
_geom_angle_atom_site_label_1
_geom_angle_atom_site_label_2
_geom_angle_atom_site_label_3
_geom_angle
C19 C1 C14 103.0(4)
C19 C1 C8 116.1(4)
C14 C1 C8 114.6(4)
C19 C1 C2 108.9(4)
C14 C1 C2 105.3(4)
C8 C1 C2 108.4(4)
C3 C2 C1 118.5(4)
C3 C2 H1A 107.7
C1 C2 H1A 107.7
C3 C2 H1B 107.7
C1 C2 H1B 107.7
H1A C2 H1B 107.1
N1 C3 C4 121.0(4)
N1 C3 C2 123.2(4)
C4 C3 C2 115.4(5)
C5 C4 C3 121.3(5)
C5 C4 H4 119.4
C3 C4 H4 119.4
C6 C5 C4 117.7(5)
C6 C5 H5 121.1
C4 C5 H5 121.1
C5 C6 C7 119.6(5)
C5 C6 H6 120.2
C7 C6 H6 120.2
N1 C7 C6 122.7(5)
N1 C7 H7 118.7
C6 C7 H7 118.7
C9 C8 C1 117.6(4)
C9 C8 H8A 107.9
C1 C8 H8A 107.9
C9 C8 H8B 107.9
C1 C8 H8B 107.9
H8A C8 H8B 107.2
N2 C9 C10 121.1(5)
N2 C9 C8 117.9(5)
C10 C9 C8 121.0(5)
C11 C10 C9 120.3(6)
C11 C10 H10 119.8
C9 C10 H10 119.8
C10 C11 C12 119.2(6)
C10 C11 H11 120.4
C12 C11 H11 120.4
C13 C12 C11 117.7(6)
C13 C12 H12 121.2
C11 C12 H12 121.2
N2 C13 C12 124.7(6)
N2 C13 H13 117.6
C12 C13 H13 117.6
N3 C14 C15 120.7(5)
N3 C14 C1 107.8(4)
C15 C14 C1 131.2(4)
C14 C15 C16 119.5(5)
C14 C15 H15 120.2
C16 C15 H15 120.2
C15 C16 C17 118.9(5)
C15 C16 H16 120.6
C17 C16 H16 120.6
C18 C17 C16 120.2(5)
C18 C17 H17 119.9
C16 C17 H17 119.9
N3 C18 C17 119.6(5)
N3 C18 H18 120.2
C17 C18 H18 120.2
C20 C19 C1 110.2(4)
C20 C19 Ni1 132.5(4)
C1 C19 Ni1 117.2(3)
C19 C20 N3 108.5(4)
C19 C20 C21 130.8(4)
N3 C20 C21 120.6(4)
C20 C21 C34 111.6(4)
C20 C21 C22 108.9(4)
C34 C21 C22 107.6(4)
C20 C21 C28 110.6(4)
C34 C21 C28 110.7(4)
C22 C21 C28 107.2(4)
C23 C22 C21 115.2(4)
C23 C22 H22A 108.5
C21 C22 H22A 108.5
C23 C22 H22B 108.5
C21 C22 H22B 108.5
H22A C22 H22B 107.5
N4 C23 C24 121.2(5)
N4 C23 C22 117.4(4)
C24 C23 C22 121.3(5)
C23 C24 C25 119.8(5)
C23 C24 H24 120.1
C25 C24 H24 120.1
C24 C25 C26 119.0(5)
C24 C25 H25 120.5
C26 C25 H25 120.5
C27 C26 C25 118.4(5)
C27 C26 H26 120.8
C25 C26 H26 120.8
N4 C27 C26 123.1(5)
N4 C27 H27 118.4
C26 C27 H27 118.4
C29 C28 C21 113.4(4)
C29 C28 H28A 108.9
C21 C28 H28A 108.9
C29 C28 H28B 108.9
C21 C28 H28B 108.9
H28A C28 H28B 107.7
N6 C29 C30 122.9(5)
N6 C29 C28 115.4(4)
C30 C29 C28 121.7(5)
C31 C30 C29 118.1(6)
C31 C30 H30 121
C29 C30 H30 121
C32 C31 C30 119.7(5)
C32 C31 H31 120.1
C30 C31 H31 120.1
C31 C32 C33 118.1(5)
C31 C32 H32 120.9
C33 C32 H32 120.9
N6 C33 C32 124.3(6)
N6 C33 H33 117.8
C32 C33 H33 117.8
N5 C34 C35 122.2(4)
N5 C34 C21 116.8(4)
C35 C34 C21 120.8(4)
C36 C35 C34 119.8(5)
C36 C35 H35 120.1
C34 C35 H35 120.1
C35 C36 C37 118.4(5)
C35 C36 H36 120.8
C37 C36 H36 120.8
C38 C37 C36 118.9(5)
C38 C37 H37 120.5
C36 C37 H37 120.5
N5 C38 C37 124.1(5)
N5 C38 H38 118
C37 C38 H38 118
C3 N1 C7 117.4(4)
C3 N1 Ni1 127.4(3)
C7 N1 Ni1 115.2(3)
C9 N2 C13 117.0(5)
C18 N3 C14 121.1(4)
C18 N3 C20 128.6(4)
C14 N3 C20 110.2(4)
C27 N4 C23 118.5(4)
C27 N4 Ni1 121.3(3)
C23 N4 Ni1 120.1(3)
C38 N5 C34 116.5(5)
C33 N6 C29 116.9(4)
C19 Ni1 N4 88.56(18)
C19 Ni1 N1 88.94(18)
N4 Ni1 N1 174.08(18)
C19 Ni1 Cl1 170.70(14)
N4 Ni1 Cl1 89.21(13)
N1 Ni1 Cl1 94.10(13)
C59 C41 C54 103.5(4)
C59 C41 C48 115.2(4)
C54 C41 C48 114.4(4)
C59 C41 C42 107.5(4)
C54 C41 C42 106.1(4)
C48 C41 C42 109.5(4)
C43 C42 C41 118.0(4)
C43 C42 H42A 107.8
C41 C42 H42A 107.8
C43 C42 H42B 107.8
C41 C42 H42B 107.8
H42A C42 H42B 107.1
N7 C43 C44 121.2(4)
N7 C43 C42 123.4(4)
C44 C43 C42 115.3(4)
C45 C44 C43 120.5(5)
C45 C44 H44 119.7
C43 C44 H44 119.7
C44 C45 C46 118.6(5)
C44 C45 H45 120.7
C46 C45 H45 120.7
C47 C46 C45 119.2(5)
C47 C46 H46 120.4
C45 C46 H46 120.4
C46 C47 N7 123.8(5)
C46 C47 H47 118.1
N7 C47 H47 118.1
C49 C48 C41 116.4(4)
C49 C48 H48A 108.2
C41 C48 H48A 108.2
C49 C48 H48B 108.2
C41 C48 H48B 108.2
H48A C48 H48B 107.3
N8 C49 C50 122.3(5)
N8 C49 C48 117.5(4)
C50 C49 C48 120.1(5)
C51 C50 C49 119.5(5)
C51 C50 H50 120.2
C49 C50 H50 120.2
C50 C51 C52 118.8(5)
C50 C51 H51 120.6
C52 C51 H51 120.6
C51 C52 C53 118.4(5)
C51 C52 H52 120.8
C53 C52 H52 120.8
N8 C53 C52 124.2(5)
N8 C53 H53 117.9
C52 C53 H53 117.9
C55 C54 N9 120.6(5)
C55 C54 C41 131.5(5)
N9 C54 C41 107.5(4)
C54 C55 C56 118.8(5)
C54 C55 H55 120.6
C56 C55 H55 120.6
C57 C56 C55 120.1(5)
C57 C56 H56 120
C55 C56 H56 120
C58 C57 C56 120.2(5)
C58 C57 H57 119.9
C56 C57 H57 119.9
N9 C58 C57 119.7(5)
N9 C58 H58 120.2
C57 C58 H58 120.2
C60 C59 C41 109.8(4)
C60 C59 Ni2 133.8(4)
C41 C59 Ni2 116.5(3)
C59 C60 N9 108.7(4)
C59 C60 C61 131.0(4)
N9 C60 C61 120.2(4)
C60 C61 C74 113.2(4)
C60 C61 C62 107.7(4)
C74 C61 C62 105.1(4)
C60 C61 C68 112.3(4)
C74 C61 C68 110.6(4)
C62 C61 C68 107.4(4)
C63 C62 C61 113.2(4)
C63 C62 H62A 108.9
C61 C62 H62A 108.9
C63 C62 H62B 108.9
C61 C62 H62B 108.9
H62A C62 H62B 107.8
N10 C63 C64 120.3(5)
N10 C63 C62 118.8(4)
C64 C63 C62 120.9(5)
C65 C64 C63 120.0(6)
C65 C64 H64 120
C63 C64 H64 120
C64 C65 C66 119.5(5)
C64 C65 H65 120.2
C66 C65 H65 120.2
C65 C66 C67 118.6(6)
C65 C66 H66 120.7
C67 C66 H66 120.7
N10 C67 C66 121.8(6)
N10 C67 H67 119.1
C66 C67 H67 119.1
C69 C68 C61 112.6(4)
C69 C68 H68A 109.1
C61 C68 H68A 109.1
C69 C68 H68B 109.1
C61 C68 H68B 109.1
H68A C68 H68B 107.8
N11 C69 C70 122.5(6)
N11 C69 C68 115.9(6)
C70 C69 C68 121.6(5)
C71 C70 C69 120.8(7)
C71 C70 H70 119.6
C69 C70 H70 119.6
C72 C71 C70 117.9(8)
C72 C71 H71 121.1
C70 C71 H71 121.1
C71 C72 C73 121.1(8)
C71 C72 H72 119.4
C73 C72 H72 119.4
C72 C73 N11 122.9(7)
C72 C73 H73 118.6
N11 C73 H73 118.6
N12 C74 C75 122.7(4)
N12 C74 C61 115.1(4)
C75 C74 C61 122.1(5)
C76 C75 C74 118.4(5)
C76 C75 H75 120.8
C74 C75 H75 120.8
C75 C76 C77 120.1(5)
C75 C76 H76 119.9
C77 C76 H76 119.9
C78 C77 C76 117.9(5)
C78 C77 H77 121.1
C76 C77 H77 121.1
N12 C78 C77 123.7(5)
N12 C78 H78 118.2
C77 C78 H78 118.2
C43 N7 C47 116.6(4)
C43 N7 Ni2 127.9(3)
C47 N7 Ni2 115.4(3)
C49 N8 C53 116.6(4)
C58 N9 C54 120.5(4)
C58 N9 C60 129.6(4)
C54 N9 C60 109.9(4)
C67 N10 C63 119.7(4)
C67 N10 Ni2 120.7(4)
C63 N10 Ni2 119.6(3)
C69 N11 C73 114.8(6)
C74 N12 C78 117.2(5)
C59 Ni2 N10 88.20(18)
C59 Ni2 N7 88.55(18)
N10 Ni2 N7 173.65(17)
C59 Ni2 Cl2 169.47(14)
N10 Ni2 Cl2 88.83(12)
N7 Ni2 Cl2 95.31(13)
Cl6 C39 Cl5 112.1(4)
Cl6 C39 H77A 109.2
Cl5 C39 H77A 109.2
Cl6 C39 H77B 109.2
Cl5 C39 H77B 109.2
H77A C39 H77B 107.9
Cl7 C40 Cl8 110.0(4)
Cl7 C40 H78A 109.7
Cl8 C40 H78A 109.7
Cl7 C40 H78B 109.7
Cl8 C40 H78B 109.7
H78A C40 H78B 108.2
H1V O1A H1W 116(5)
H2V O2 H2W 104(4)
H3V O3 H3W 100(4)
H4V O4 H4W 108(4)

loop_
_geom_bond_atom_site_label_1
_geom_bond_atom_site_label_2
_geom_bond_distance
C1 C19 1.500(6)
C1 C14 1.510(6)
C1 C8 1.535(7)
C1 C2 1.555(6)
C2 C3 1.495(6)
C2 H1A 0.99
C2 H1B 0.99
C3 N1 1.351(6)
C3 C4 1.381(7)
C4 C5 1.381(7)
C4 H4 0.95
C5 C6 1.372(8)
C5 H5 0.95
C6 C7 1.378(7)
C6 H6 0.95
C7 N1 1.372(6)
C7 H7 0.95
C8 C9 1.492(7)
C8 H8A 0.99
C8 H8B 0.99
C9 N2 1.346(6)
C9 C10 1.386(8)
C10 C11 1.363(8)
C10 H10 0.95
C11 C12 1.375(8)
C11 H11 0.95
C12 C13 1.362(8)
C12 H12 0.95
C13 N2 1.347(7)
C13 H13 0.95
C14 N3 1.359(6)
C14 C15 1.367(7)
C15 C16 1.382(7)
C15 H15 0.95
C16 C17 1.401(7)
C16 H16 0.95
C17 C18 1.369(7)
C17 H17 0.95
C18 N3 1.354(6)
C18 H18 0.95
C19 C20 1.337(6)
C19 Ni1 1.859(5)
C20 N3 1.461(6)
C20 C21 1.496(6)
C21 C34 1.535(6)
C21 C22 1.546(7)
C21 C28 1.563(6)
C22 C23 1.502(7)
C22 H22A 0.99
C22 H22B 0.99
C23 N4 1.347(6)
C23 C24 1.373(7)
C24 C25 1.379(8)
C24 H24 0.95
C25 C26 1.382(8)
C25 H25 0.95
C26 C27 1.364(7)
C26 H26 0.95
C27 N4 1.342(6)
C27 H27 0.95
C28 C29 1.499(6)
C28 H28A 0.99
C28 H28B 0.99
C29 N6 1.343(6)
C29 C30 1.395(7)
C30 C31 1.387(7)
C30 H30 0.95
C31 C32 1.372(8)
C31 H31 0.95
C32 C33 1.373(8)
C32 H32 0.95
C33 N6 1.342(6)
C33 H33 0.95
C34 N5 1.351(6)
C34 C35 1.383(7)
C35 C36 1.373(7)
C35 H35 0.95
C36 C37 1.378(8)
C36 H36 0.95
C37 C38 1.363(8)
C37 H37 0.95
C38 N5 1.350(6)
C38 H38 0.95
N1 Ni1 1.936(4)
N4 Ni1 1.905(4)
Cl1 Ni1 2.2532(14)
C41 C59 1.504(6)
C41 C54 1.505(7)
C41 C48 1.541(6)
C41 C42 1.564(6)
C42 C43 1.493(6)
C42 H42A 0.99
C42 H42B 0.99
C43 N7 1.350(6)
C43 C44 1.394(6)
C44 C45 1.362(7)
C44 H44 0.95
C45 C46 1.371(8)
C45 H45 0.95
C46 C47 1.354(7)
C46 H46 0.95
C47 N7 1.366(6)
C47 H47 0.95
C48 C49 1.498(6)
C48 H48A 0.99
C48 H48B 0.99
C49 N8 1.344(6)
C49 C50 1.393(7)
C50 C51 1.374(7)
C50 H50 0.95
C51 C52 1.375(8)
C51 H51 0.95
C52 C53 1.376(8)
C52 H52 0.95
C53 N8 1.346(6)
C53 H53 0.95
C54 C55 1.361(7)
C54 N9 1.376(6)
C55 C56 1.388(7)
C55 H55 0.95
C56 C57 1.375(7)
C56 H56 0.95
C57 C58 1.367(7)
C57 H57 0.95
C58 N9 1.356(6)
C58 H58 0.95
C59 C60 1.346(6)
C59 Ni2 1.846(5)
C60 N9 1.463(6)
C60 C61 1.492(7)
C61 C74 1.540(6)
C61 C62 1.556(7)
C61 C68 1.577(7)
C62 C63 1.491(7)
C62 H62A 0.99
C62 H62B 0.99
C63 N10 1.349(7)
C63 C64 1.393(7)
C64 C65 1.368(8)
C64 H64 0.95
C65 C66 1.380(9)
C65 H65 0.95
C66 C67 1.388(7)
C66 H66 0.95
C67 N10 1.346(6)
C67 H67 0.95
C68 C69 1.520(7)
C68 H68A 0.99
C68 H68B 0.99
C69 N11 1.344(7)
C69 C70 1.389(9)
C70 C71 1.361(8)
C70 H70 0.95
C71 C72 1.347(10)
C71 H71 0.95
C72 C73 1.350(10)
C72 H72 0.95
C73 N11 1.405(9)
C73 H73 0.95
C74 N12 1.343(6)
C74 C75 1.389(7)
C75 C76 1.376(7)
C75 H75 0.95
C76 C77 1.378(8)
C76 H76 0.95
C77 C78 1.377(8)
C77 H77 0.95
C78 N12 1.349(6)
C78 H78 0.95
N7 Ni2 1.947(4)
N10 Ni2 1.903(4)
Cl2 Ni2 2.2638(14)
C39 Cl6 1.740(8)
C39 Cl5 1.740(8)
C39 H77A 0.99
C39 H77B 0.99
C40 Cl7 1.753(7)
C40 Cl8 1.786(7)
C40 H78A 0.99
C40 H78B 0.99
O1A H1V 0.81(2)
O1A H1W 0.81(2)
O2 H2V 0.840(19)
O2 H2W 0.837(19)
O3 H3V 0.85(2)
O3 H3W 0.86(2)
O4 H4V 0.84(2)
O4 H4W 0.85(2)

loop_
_geom_hbond_atom_site_label_D
_geom_hbond_atom_site_label_H
_geom_hbond_atom_site_label_A
_geom_hbond_distance_DH
_geom_hbond_distance_HA
_geom_hbond_distance_DA
_geom_hbond_angle_DHA
_geom_hbond_site_symmetry_A
O1A H1W O4 0.81(2) 1.95(3) 2.743(7) 166(8) 3_665
O2 H2V O1A 0.840(19) 1.90(2) 2.737(7) 171(6) .
O2 H2W Cl4 0.837(19) 2.27(2) 3.110(4) 177(6) .
O3 H3V Cl4 0.85(2) 2.33(2) 3.163(5) 165(6) .
O3 H3W Cl3A 0.86(2) 2.35(2) 3.177(5) 163(6) 1_655
O4 H4V O3 0.84(2) 1.95(3) 2.778(7) 170(7) 3_665
O4 H4W Cl3A 0.85(2) 2.42(3) 3.227(6) 160(7) .
